data_1525532
loop_
_publ_author_name
'van Loo, F.J.J.'
'Bastin, G.F.'
'Leenen, A.J.H.'

_publ_section_title
;
 Phase relations in the ternary Ti-Ni-Cu system at 800 and 870 deg. C
;
_journal_name_full 'Journal of the Less-Common Metals'
_journal_page_first 111
_journal_page_last 121
_journal_volume 57
_journal_year 1978
_chemical_formula_sum 'Cu Ni2 Ti'
_chemical_name_systematic '(Cu Ti) Ni2'
_space_group_IT_number 139
_symmetry_space_group_name_Hall '-I 4 2'
_symmetry_space_group_name_H-M 'I 4/m m m'
_cell_angle_alpha 90
_cell_angle_beta 90
_cell_angle_gamma 90
_cell_formula_units_Z 2
_cell_length_a 3.611
_cell_length_b 3.611
_cell_length_c 7.459
_cell_volume 97.260
_citation_journal_id_ASTM JCOMAH
_cod_data_source_file vanLoo_JCOMAH_1978_1566.cif
_cod_data_source_block Cu1Ni2Ti1
_cod_original_cell_volume 97.2603
_cod_original_formula_sum 'Cu1 Ni2 Ti1'
_cod_database_code 1525532

loop_
_symmetry_equiv_pos_as_xyz
x,y,z
-y,x,z
-x,-y,z
y,-x,z
x,-y,-z
y,x,-z
-x,y,-z
-y,-x,-z
-x,-y,-z
y,-x,-z
x,y,-z
-y,x,-z
-x,y,z
-y,-x,z
x,-y,z
y,x,z
x+1/2,y+1/2,z+1/2
-y+1/2,x+1/2,z+1/2
-x+1/2,-y+1/2,z+1/2
y+1/2,-x+1/2,z+1/2
x+1/2,-y+1/2,-z+1/2
y+1/2,x+1/2,-z+1/2
-x+1/2,y+1/2,-z+1/2
-y+1/2,-x+1/2,-z+1/2
-x+1/2,-y+1/2,-z+1/2
y+1/2,-x+1/2,-z+1/2
x+1/2,y+1/2,-z+1/2
-y+1/2,x+1/2,-z+1/2
-x+1/2,y+1/2,z+1/2
-y+1/2,-x+1/2,z+1/2
x+1/2,-y+1/2,z+1/2
y+1/2,x+1/2,z+1/2

loop_
_atom_site_label
_atom_site_type_symbol
_atom_site_fract_x
_atom_site_fract_y
_atom_site_fract_z
_atom_site_occupancy
_atom_site_U_iso_or_equiv
Cu2 Cu 0 0 0.5 0.5 0.0
Ti1 Ti 0 0 0 0.5 0.0
Ni1 Ni 0 0.5 0.25 1 0.0
Cu1 Cu 0 0 0 0.5 0.0
Ti2 Ti 0 0 0.5 0.5 0.0
